data_7203119
loop_
_publ_author_name
'Imakubo, Tatsuro'
'Shirahata, Takashi'
'Herv\'e, Katel'
'Ouahab, Lahc\`ene'

_publ_section_title
;
 Supramolecular organic conductors based on diiodo-TTFs and spherical
 halide ion X--(X = Cl, Br)
;
_journal_issue 2
_journal_name_full 'Journal of Materials Chemistry'
_journal_page_first 162
_journal_paper_doi 10.1039/b512036e
_journal_volume 16
_journal_year 2006
_chemical_formula_sum 'C16 H12 Br I4 O2 S12'
_chemical_formula_weight 1208.49
_chemical_name_systematic
;
?
;
_space_group_IT_number 62
_symmetry_cell_setting orthorhombic
_symmetry_space_group_name_Hall '-P 2ac 2n'
_symmetry_space_group_name_H-M 'P n m a'
_atom_sites_solution_hydrogens geom
_atom_sites_solution_primary direct
_atom_sites_solution_secondary difmap
_audit_creation_method SHELXL-97
_cell_angle_alpha 90.00
_cell_angle_beta 90.00
_cell_angle_gamma 90.00
_cell_formula_units_Z 4
_cell_length_a 7.8146(14)
_cell_length_b 30.306(5)
_cell_length_c 13.253(2)
_cell_measurement_reflns_used 6116
_cell_measurement_temperature 293(2)
_cell_measurement_theta_max 28.12
_cell_measurement_theta_min 2.54
_cell_volume 3138.7(9)
_computing_cell_refinement 'Bruker SMART'
_computing_data_collection 'Bruker SMART'
_computing_data_reduction 'Bruker SAINT'
_computing_molecular_graphics 'Bruker SHELXTL'
_computing_publication_material 'Bruker SHELXTL'
_computing_structure_refinement 'SHELXL-97 (Sheldrick, 1997)'
_computing_structure_solution 'SHELXS-97 (Sheldrick, 1990)'
_diffrn_ambient_temperature 293(2)
_diffrn_measured_fraction_theta_full 0.998
_diffrn_measured_fraction_theta_max 0.998
_diffrn_measurement_device_type 'CCD area detector'
_diffrn_measurement_method 'phi and omega scans'
_diffrn_radiation_monochromator graphite
_diffrn_radiation_source 'fine-focus sealed tube'
_diffrn_radiation_type MoK\a
_diffrn_radiation_wavelength 0.71073
_diffrn_reflns_av_R_equivalents 0.0771
_diffrn_reflns_av_sigmaI/netI 0.0442
_diffrn_reflns_limit_h_max 10
_diffrn_reflns_limit_h_min -4
_diffrn_reflns_limit_k_max 40
_diffrn_reflns_limit_k_min -39
_diffrn_reflns_limit_l_max 17
_diffrn_reflns_limit_l_min -17
_diffrn_reflns_number 21950
_diffrn_reflns_theta_full 28.42
_diffrn_reflns_theta_max 28.42
_diffrn_reflns_theta_min 1.34
_exptl_absorpt_coefficient_mu 6.061
_exptl_absorpt_correction_T_max 0.7387
_exptl_absorpt_correction_T_min 0.1758
_exptl_absorpt_correction_type integration
_exptl_crystal_colour black
_exptl_crystal_density_diffrn 2.557
_exptl_crystal_density_meas 0
_exptl_crystal_density_method 'not measured'
_exptl_crystal_description thick
_exptl_crystal_F_000 2252
_exptl_crystal_size_max 0.40
_exptl_crystal_size_mid 0.30
_exptl_crystal_size_min 0.05
_refine_diff_density_max 2.096
_refine_diff_density_min -3.381
_refine_diff_density_rms 0.286
_refine_ls_extinction_method none
_refine_ls_goodness_of_fit_ref 1.041
_refine_ls_hydrogen_treatment mixed
_refine_ls_matrix_type full
_refine_ls_number_parameters 163
_refine_ls_number_reflns 4016
_refine_ls_number_restraints 0
_refine_ls_restrained_S_all 1.041
_refine_ls_R_factor_all 0.0752
_refine_ls_R_factor_gt 0.0612
_refine_ls_shift/su_max 0.001
_refine_ls_shift/su_mean 0.000
_refine_ls_structure_factor_coef Fsqd
_refine_ls_weighting_details 'calc w=1/[\s^2^(Fo^2^)+(0.0933P)^2^+31.4388P] where P=(Fo^2^+2Fc^2^)/3'
_refine_ls_weighting_scheme calc
_refine_ls_wR_factor_gt 0.1787
_refine_ls_wR_factor_ref 0.1880
_reflns_number_gt 3098
_reflns_number_total 4016
_reflns_threshold_expression >2sigma(I)
_cod_data_source_file b512036e.txt
_cod_data_source_block dietbr_face
_cod_depositor_comments
;
The following automatic conversions were performed:
'_symmetry_cell_setting' value 'Orthorhombic' changed to 'orthorhombic'
according to '/home/saulius/struct/CIF-dictionaries/cif_core.dic'
dictionary named 'cif_core.dic' version 2.4.1 from 2010-06-29.

Automatic conversion script
Id: cif_fix_enum 1527 2010-12-29 10:47:43Z saulius 
;
_cod_original_sg_symbol_H-M Pnma
_cod_database_code 7203119

loop_
_symmetry_equiv_pos_as_xyz
'x, y, z'
'-x+1/2, -y, z+1/2'
'-x, y+1/2, -z'
'x+1/2, -y+1/2, -z+1/2'
'-x, -y, -z'
'x-1/2, y, -z-1/2'
'x, -y-1/2, z'
'-x-1/2, y-1/2, z-1/2'

loop_
_atom_site_label
_atom_site_type_symbol
_atom_site_fract_x
_atom_site_fract_y
_atom_site_fract_z
_atom_site_U_iso_or_equiv
_atom_site_adp_type
_atom_site_occupancy
_atom_site_symmetry_multiplicity
_atom_site_calc_flag
_atom_site_refinement_flags
_atom_site_disorder_assembly
_atom_site_disorder_group
I1 I 1.01435(8) 0.680012(19) 0.81964(4) 0.03829(19) Uani 1 1 d . . .
I2 I 1.03835(8) 0.678181(19) 0.52994(4) 0.0408(2) Uani 1 1 d . . .
S1 S 0.8773(3) 0.58031(7) 0.78407(16) 0.0380(5) Uani 1 1 d . . .
S2 S 0.8957(3) 0.57906(7) 0.56439(16) 0.0408(5) Uani 1 1 d . . .
C2 C 0.9610(10) 0.6273(3) 0.6248(6) 0.0331(16) Uani 1 1 d . . .
C1 C 0.9541(11) 0.6281(3) 0.7253(6) 0.0343(17) Uani 1 1 d . . .
S5 S 0.5301(3) 0.39658(8) 0.79576(17) 0.0389(5) Uani 1 1 d . . .
S3 S 0.7006(3) 0.48348(7) 0.78143(15) 0.0370(5) Uani 1 1 d . . .
S4 S 0.7173(3) 0.48336(8) 0.56136(16) 0.0430(5) Uani 1 1 d . . .
S6 S 0.5489(4) 0.39895(9) 0.53334(17) 0.0528(7) Uani 1 1 d . . .
C5 C 0.6088(10) 0.4383(2) 0.7192(6) 0.0302(15) Uani 1 1 d . . .
C4 C 0.7574(12) 0.5116(3) 0.6719(6) 0.0351(18) Uani 1 1 d . . .
C3 C 0.8333(12) 0.5519(3) 0.6736(6) 0.0344(17) Uani 1 1 d . . .
C6 C 0.6177(11) 0.4385(3) 0.6184(6) 0.0310(16) Uani 1 1 d . . .
C8 C 0.4696(15) 0.3565(3) 0.6131(8) 0.054(3) Uani 1 1 d . . .
H8A H 0.3501 0.3626 0.6272 0.065 Uiso 1 1 calc R . .
H8B H 0.4744 0.3289 0.5764 0.065 Uiso 1 1 calc R . .
C7 C 0.5598(13) 0.3506(3) 0.7107(8) 0.045(2) Uani 1 1 d . . .
H7A H 0.6811 0.3468 0.6978 0.054 Uiso 1 1 calc R . .
H7B H 0.5183 0.3239 0.7429 0.054 Uiso 1 1 calc R . .
Br1 Br 0.1810(3) 0.7500 0.37291(16) 0.0806(6) Uani 1 2 d S . .
O1 O 0.0337(16) 0.7500 -0.0223(8) 0.059(3) Uani 1 2 d S . .
O2 O 0.2555(17) 0.7500 0.1383(9) 0.084(4) Uani 1 2 d S . .

loop_
_atom_site_aniso_label
_atom_site_aniso_U_11
_atom_site_aniso_U_22
_atom_site_aniso_U_33
_atom_site_aniso_U_23
_atom_site_aniso_U_13
_atom_site_aniso_U_12
I1 0.0441(3) 0.0342(3) 0.0365(3) -0.0028(2) 0.0005(2) -0.0037(2)
I2 0.0495(4) 0.0370(3) 0.0359(3) 0.0052(2) -0.0022(2) -0.0041(2)
S1 0.0525(13) 0.0338(10) 0.0276(9) -0.0007(8) -0.0001(9) -0.0042(9)
S2 0.0586(14) 0.0359(10) 0.0279(9) 0.0008(8) -0.0001(9) -0.0042(10)
C2 0.030(4) 0.032(4) 0.038(4) 0.004(3) -0.001(3) 0.000(3)
C1 0.038(4) 0.027(4) 0.037(4) 0.000(3) -0.001(3) -0.001(3)
S5 0.0467(12) 0.0390(11) 0.0308(10) 0.0025(9) 0.0046(9) -0.0029(9)
S3 0.0512(12) 0.0355(10) 0.0243(9) -0.0028(8) 0.0009(9) -0.0021(9)
S4 0.0658(15) 0.0389(11) 0.0242(9) -0.0011(8) 0.0021(10) -0.0086(11)
S6 0.0826(19) 0.0465(13) 0.0293(11) -0.0042(9) -0.0073(11) -0.0161(13)
C5 0.034(4) 0.029(4) 0.028(4) -0.001(3) -0.002(3) 0.000(3)
C4 0.046(5) 0.035(4) 0.025(4) -0.002(3) 0.001(3) 0.005(4)
C3 0.042(4) 0.037(4) 0.025(4) 0.002(3) 0.000(3) 0.002(4)
C6 0.038(4) 0.027(4) 0.028(4) -0.003(3) -0.001(3) -0.002(3)
C8 0.076(7) 0.037(5) 0.050(6) -0.009(4) 0.010(5) -0.014(5)
C7 0.051(5) 0.037(4) 0.047(5) 0.004(4) 0.003(4) -0.002(4)
Br1 0.1001(15) 0.0787(12) 0.0632(11) 0.000 0.0170(11) 0.000
O1 0.092(8) 0.045(5) 0.039(5) 0.000 -0.007(5) 0.000
O2 0.066(8) 0.143(13) 0.045(6) 0.000 0.004(6) 0.000

loop_
_atom_type_symbol
_atom_type_description
_atom_type_scat_dispersion_real
_atom_type_scat_dispersion_imag
_atom_type_scat_source
C C 0.0033 0.0016 'International Tables Vol C Tables 4.2.6.8 and 6.1.1.4'
H H 0.0000 0.0000 'International Tables Vol C Tables 4.2.6.8 and 6.1.1.4'
O O 0.0106 0.0060 'International Tables Vol C Tables 4.2.6.8 and 6.1.1.4'
S S 0.1246 0.1234 'International Tables Vol C Tables 4.2.6.8 and 6.1.1.4'
Br Br -0.2901 2.4595 'International Tables Vol C Tables 4.2.6.8 and 6.1.1.4'
I I -0.4742 1.8119 'International Tables Vol C Tables 4.2.6.8 and 6.1.1.4'

loop_
_geom_angle_atom_site_label_1
_geom_angle_atom_site_label_2
_geom_angle_atom_site_label_3
_geom_angle
_geom_angle_site_symmetry_1
_geom_angle_site_symmetry_3
_geom_angle_publ_flag
C3 S1 C1 95.9(4) . . ?
C3 S2 C2 95.6(4) . . ?
C1 C2 S2 117.5(6) . . ?
C1 C2 I2 127.0(6) . . ?
S2 C2 I2 115.5(4) . . ?
C2 C1 S1 116.3(6) . . ?
C2 C1 I1 127.6(6) . . ?
S1 C1 I1 116.1(4) . . ?
C5 S5 C7 98.8(4) . . ?
C4 S3 C5 95.4(4) . . ?
C4 S4 C6 95.7(4) . . ?
C6 S6 C8 102.8(4) . . ?
C6 C5 S5 127.3(6) . . ?
C6 C5 S3 116.5(6) . . ?
S5 C5 S3 116.1(4) . . ?
C3 C4 S4 122.6(6) . . ?
C3 C4 S3 122.6(6) . . ?
S4 C4 S3 114.8(5) . . ?
C4 C3 S1 123.2(6) . . ?
C4 C3 S2 122.4(6) . . ?
S1 C3 S2 114.4(5) . . ?
C5 C6 S6 129.1(6) . . ?
C5 C6 S4 117.4(6) . . ?
S6 C6 S4 113.4(4) . . ?
C7 C8 S6 116.2(7) . . ?
C8 C7 S5 112.8(7) . . ?

loop_
_geom_bond_atom_site_label_1
_geom_bond_atom_site_label_2
_geom_bond_distance
_geom_bond_site_symmetry_2
_geom_bond_publ_flag
I1 C1 2.063(8) . ?
I2 C2 2.079(8) . ?
S1 C3 1.733(8) . ?
S1 C1 1.751(8) . ?
S2 C3 1.735(8) . ?
S2 C2 1.743(9) . ?
C2 C1 1.334(12) . ?
S5 C5 1.735(8) . ?
S5 C7 1.809(10) . ?
S3 C4 1.741(8) . ?
S3 C5 1.751(8) . ?
S4 C4 1.726(8) . ?
S4 C6 1.739(8) . ?
S6 C6 1.732(8) . ?
S6 C8 1.776(10) . ?
C5 C6 1.338(11) . ?
C4 C3 1.358(12) . ?
C8 C7 1.485(15) . ?
